data_4322597
loop_
_publ_author_name
'Jonathan D. Cohen'
'Michael D. Fryzuk'
'Thomas M. Loehr'
'Murugesapillai Mylvaganam'
'Steven J. Rettig'

_publ_contact_author
;
Michael D. Fryzuk
University of British Columbia
Department of Chemistry
2036 Main Mall
Vancouver, BC V6T 1Z1
Canada
;
_publ_contact_author_email ' fryzuk@chem.ubc.ca '
_publ_contact_author_fax ' 604-822-2847 '
_publ_contact_author_phone ' 604-822-2897 '
_publ_section_title
;
 Synthesis and Structure of a Zirconium Dinitrogen Complex with a Side-On
 Bridging N2 Unit
;
_journal_name_full 'Inorganic Chemistry'
_journal_page_first 112
_journal_page_last 119
_journal_paper_doi 10.1021/ic9709786
_journal_volume 37
_journal_year 1998
_chemical_formula_moiety 'C52 H106 N4 O2 P4 Si4 Zr2 '
_chemical_formula_sum 'C52 H106 N4 O2 P4 Si4 Zr2'
_chemical_formula_weight 1238.11
_space_group_IT_number 60
_symmetry_cell_setting orthorhombic
_symmetry_Int_Tables_number 60
_symmetry_space_group_name_Hall '-P 2n 2ab'
_symmetry_space_group_name_H-M 'P b c n'
_audit_creation_date 1997-08-22
_audit_creation_method 'by teXsan v1.7'
_cell_angle_alpha 90
_cell_angle_beta 90
_cell_angle_gamma 90
_cell_formula_units_Z 4
_cell_length_a 14.3839(14)
_cell_length_b 17.7539(14)
_cell_length_c 25.9967(10)
_cell_measurement_reflns_used 25
_cell_measurement_temperature 294.2
_cell_measurement_theta_max 36.3
_cell_measurement_theta_min 23.2
_cell_volume 6638.8(9)
_computing_cell_refinement 'MSC/AFC Diffractometer Control'
_computing_data_collection 'MSC/AFC Diffractometer Control'
_computing_data_reduction 'teXsan (MSC, 1995)'
_computing_publication_material 'teXsan (MSC, 1995)'
_computing_structure_refinement 'teXsan (MSC, 1995)'
_computing_structure_solution
;
DIRDIF92 PATTY (Beurskens, 1992)
;
_diffrn_ambient_temperature 294.2
_diffrn_measurement_device 'Rigaku AFC6S'
_diffrn_measurement_method \w-2\q
_diffrn_orient_matrix_UB_11 -0.05415
_diffrn_orient_matrix_UB_12 0.02965
_diffrn_orient_matrix_UB_13 0.01311
_diffrn_orient_matrix_UB_21 0.01106
_diffrn_orient_matrix_UB_22 -0.02028
_diffrn_orient_matrix_UB_23 0.03536
_diffrn_orient_matrix_UB_31 0.04217
_diffrn_orient_matrix_UB_32 0.04339
_diffrn_orient_matrix_UB_33 0.00757
_diffrn_radiation_detector 'scintillation counter'
_diffrn_radiation_monochromator graphite
_diffrn_radiation_source 'X-ray tube'
_diffrn_radiation_type 'Cu K\a'
_diffrn_radiation_wavelength 1.5418
_diffrn_reflns_av_R_equivalents 0.00000
_diffrn_reflns_limit_h_max 18
_diffrn_reflns_limit_h_min 0
_diffrn_reflns_limit_k_max 22
_diffrn_reflns_limit_k_min 0
_diffrn_reflns_limit_l_max 32
_diffrn_reflns_limit_l_min 0
_diffrn_reflns_number 6948
_diffrn_reflns_reduction_process 'Lp corrections applied'
_diffrn_reflns_theta_max 77.73
_diffrn_reflns_theta_min 2.49
_diffrn_standards_decay_% -2.01
_diffrn_standards_interval_count 200
_diffrn_standards_number 3
_exptl_absorpt_coefficient_mu 4.553
_exptl_absorpt_correction_T_max 1.000
_exptl_absorpt_correction_T_min 0.780
_exptl_absorpt_correction_type psi-scans
_exptl_crystal_colour dark
_exptl_crystal_density_diffrn 1.239
_exptl_crystal_density_meas ?
_exptl_crystal_description prism
_exptl_crystal_F_000 2632.00
_exptl_crystal_size_max 0.25
_exptl_crystal_size_mid 0.25
_exptl_crystal_size_min 0.15
_refine_diff_density_max 0.44
_refine_diff_density_min -0.37
_refine_ls_extinction_coef 0.000000092(5)
_refine_ls_extinction_expression 'equ(3) Acta Cryst.(1968) A24, p213.'
_refine_ls_extinction_method 'Zachariasen (1967)'
_refine_ls_goodness_of_fit_obs 1.640
_refine_ls_hydrogen_treatment noref
_refine_ls_matrix_type full
_refine_ls_number_constraints 0
_refine_ls_number_parameters 308
_refine_ls_number_reflns 3444
_refine_ls_number_restraints 0
_refine_ls_R_factor_obs 0.0370
_refine_ls_shift/esd_max 0.0000
_refine_ls_shift/esd_mean 0.0000
_refine_ls_structure_factor_coef F
_refine_ls_weighting_details 'w = 1/[\s^2^(Fo)]'
_refine_ls_weighting_scheme calc
_refine_ls_wR_factor_obs 0.0340
_reflns_number_observed 3444
_reflns_number_total 6948
_reflns_observed_criterion >3\s(I)
_cod_data_source_file ic9709786_1.cif
_cod_data_source_block mf182/[PNP]ZrOAr*N2
_cod_depositor_comments
;
The following automatic conversions were performed:

'_exptl_crystal_density_meas' value 'not measured' was changed to '?'
- the value is perceived as not measured.

Automatic conversion script
Id: cif_fix_values 3008 2015-01-20 13:52:24Z robertas 

The following automatic conversions were performed:

'_refine_ls_weighting_scheme' value 'w = 1/[\s^2^(Fo)]' was changed
to 'calc'. New tag '_refine_ls_weighting_details' was created. The
value of the new tag was set to 'w = 1/[\s^2^(Fo)]'.

Automatic conversion script
Id: cif_fix_values 3143 2015-03-26 13:38:13Z robertas 
;
_cod_original_cell_volume 6638.8(7)
_cod_original_sg_symbol_H-M 'P b c n '
_cod_original_formula_sum 'C52 H106 N4 O2 P4 Si4 Zr2 '
_cod_database_code 4322597

loop_
_symmetry_equiv_pos_as_xyz
'   +x,   +y,   +z'
1/2-x,1/2-y,1/2+z
'1/2+x,1/2-y,   -z'
'   -x,   +y,1/2-z'
'   -x,   -y,   -z'
1/2+x,1/2+y,1/2-z
'1/2-x,1/2+y,   +z'
'   +x,   -y,1/2+z'

loop_
_atom_site_aniso_label
_atom_site_aniso_U_11
_atom_site_aniso_U_22
_atom_site_aniso_U_33
_atom_site_aniso_U_12
_atom_site_aniso_U_13
_atom_site_aniso_U_23
Zr(1) 0.0409(2) 0.0409(2) 0.03183(15) -0.0007(2) 0.0004(2) 0.0011(2)
P(1) 0.0432(7) 0.0542(8) 0.0488(8) -0.0001(7) 0.0048(6) -0.0004(7)
P(2) 0.0494(8) 0.0583(9) 0.0447(7) -0.0016(8) -0.0106(6) 0.0006(7)
Si(1) 0.0620(10) 0.0569(10) 0.0461(8) 0.0015(9) 0.0133(8) 0.0113(7)
Si(2) 0.0596(10) 0.0489(8) 0.0406(7) 0.0057(8) 0.0001(7) 0.0051(7)
O(1) 0.060(2) 0.046(2) 0.061(2) -0.002(2) 0.000(2) -0.011(2)
N(1) 0.050(3) 0.041(2) 0.037(2) -0.001(2) 0.005(2) 0.002(2)
N(2) 0.038(2) 0.058(3) 0.037(2) 0.005(2) 0.000(2) -0.001(2)
C(1) 0.057(4) 0.066(4) 0.050(3) 0.000(3) 0.014(3) 0.003(3)
C(2) 0.051(3) 0.064(4) 0.047(3) 0.003(3) -0.009(3) 0.004(3)
C(3) 0.084(5) 0.078(5) 0.093(5) -0.012(4) 0.016(4) 0.024(4)
C(4) 0.089(5) 0.094(5) 0.043(3) 0.023(4) 0.018(3) 0.012(3)
C(5) 0.079(4) 0.066(4) 0.084(4) 0.010(4) -0.002(4) -0.009(4)
C(6) 0.089(5) 0.071(4) 0.063(4) 0.010(4) 0.003(4) 0.020(4)
C(7) 0.062(4) 0.078(4) 0.059(4) -0.013(4) -0.002(3) -0.013(3)
C(8) 0.067(4) 0.082(5) 0.094(5) 0.019(4) 0.016(4) 0.021(4)
C(9) 0.096(5) 0.066(4) 0.069(4) -0.015(4) -0.001(4) -0.013(3)
C(10) 0.062(5) 0.176(8) 0.156(8) -0.029(6) 0.001(5) -0.078(7)
C(11) 0.164(8) 0.092(6) 0.139(7) 0.066(6) 0.066(7) 0.043(5)
C(12) 0.070(5) 0.095(5) 0.098(5) 0.022(4) 0.024(4) -0.002(4)
C(13) 0.072(4) 0.074(4) 0.049(3) 0.002(4) -0.011(3) 0.001(3)
C(14) 0.059(4) 0.075(5) 0.073(4) -0.009(3) -0.008(3) 0.006(3)
C(15) 0.096(5) 0.101(5) 0.063(4) 0.019(4) -0.012(4) -0.015(4)
C(16) 0.106(6) 0.092(5) 0.068(4) 0.019(5) -0.042(4) -0.011(4)
C(17) 0.101(6) 0.080(5) 0.112(6) -0.033(4) -0.022(5) 0.000(5)
C(18) 0.047(4) 0.123(6) 0.149(7) -0.008(5) -0.010(4) 0.015(6)
C(19) 0.056(4) 0.048(3) 0.057(3) 0.007(3) -0.005(3) 0.002(3)
C(20) 0.071(4) 0.059(4) 0.064(4) -0.010(4) -0.002(4) 0.004(3)
C(21) 0.113(6) 0.065(5) 0.093(5) -0.028(4) -0.005(5) 0.010(4)
C(22) 0.139(7) 0.061(4) 0.097(5) -0.019(5) -0.012(6) -0.020(4)
C(23) 0.097(5) 0.065(4) 0.073(4) 0.005(4) -0.005(4) -0.021(3)
C(24) 0.058(4) 0.053(4) 0.057(3) 0.003(3) 0.000(3) 0.001(3)
C(25) 0.089(5) 0.103(6) 0.069(4) -0.013(4) 0.003(4) 0.006(4)
C(26) 0.077(4) 0.093(5) 0.064(4) 0.003(4) 0.013(4) 0.003(4)

loop_
_atom_site_label
_atom_site_fract_x
_atom_site_fract_y
_atom_site_fract_z
_atom_site_U_iso_or_equiv
_atom_site_occupancy
_atom_site_refinement_flags
_atom_site_thermal_displace_type
_atom_site_calc_flag
_atom_site_calc_attached_atom
Zr(1) 0.02851(3) 0.25905(2) 0.179794(13) 0.03787(9) 1.000 . Uani d ?
P(1) 0.22304(9) 0.27162(8) 0.17013(5) 0.0487(4) 1.000 . Uani d ?
P(2) -0.14513(9) 0.26760(8) 0.12761(5) 0.0508(4) 1.000 . Uani d ?
Si(1) 0.13058(11) 0.37463(9) 0.08792(6) 0.0550(5) 1.000 . Uani d ?
Si(2) -0.05243(11) 0.42082(8) 0.13069(5) 0.0497(4) 1.000 . Uani d ?
O(1) 0.0407(2) 0.1522(2) 0.15394(13) 0.0553(11) 1.000 . Uani d ?
N(1) 0.0391(3) 0.3585(2) 0.12890(13) 0.0426(11) 1.000 . Uani d ?
N(2) -0.0514(2) 0.2812(2) 0.24257(13) 0.0442(11) 1.000 . Uani d ?
C(1) 0.2335(4) 0.3145(3) 0.1066(2) 0.057(2) 1.000 . Uani d ?
C(2) -0.1621(3) 0.3659(3) 0.1441(2) 0.054(2) 1.000 . Uani d ?
C(3) 0.1714(4) 0.4750(3) 0.0843(3) 0.085(2) 1.000 . Uani d ?
C(4) 0.1029(4) 0.3477(3) 0.0201(2) 0.075(2) 1.000 . Uani d ?
C(5) -0.0394(4) 0.4923(3) 0.1825(2) 0.076(2) 1.000 . Uani d ?
C(6) -0.0739(4) 0.4746(3) 0.0695(2) 0.075(2) 1.000 . Uani d ?
C(7) 0.2788(4) 0.3375(4) 0.2157(2) 0.066(2) 1.000 . Uani d ?
C(8) 0.2961(4) 0.1859(4) 0.1671(3) 0.081(2) 1.000 . Uani d ?
C(9) 0.2276(5) 0.4113(3) 0.2172(2) 0.077(2) 1.000 . Uani d ?
C(10) 0.3822(5) 0.3496(5) 0.2096(3) 0.131(4) 1.000 . Uani d ?
C(11) 0.2974(6) 0.1423(4) 0.2137(3) 0.132(4) 1.000 . Uani d ?
C(12) 0.3853(4) 0.1886(4) 0.1366(3) 0.088(3) 1.000 . Uani d ?
C(13) -0.1389(4) 0.2706(3) 0.0568(2) 0.065(2) 1.000 . Uani d ?
C(14) -0.2518(4) 0.2174(3) 0.1481(2) 0.069(2) 1.000 . Uani d ?
C(15) -0.1117(5) 0.1954(4) 0.0323(2) 0.087(2) 1.000 . Uani d ?
C(16) -0.2208(5) 0.3072(4) 0.0282(2) 0.089(3) 1.000 . Uani d ?
C(17) -0.2603(5) 0.1400(4) 0.1246(3) 0.098(3) 1.000 . Uani d ?
C(18) -0.3433(4) 0.2603(4) 0.1430(3) 0.106(3) 1.000 . Uani d ?
C(19) 0.0193(4) 0.0845(3) 0.1354(2) 0.054(2) 1.000 . Uani d ?
C(20) -0.0447(4) 0.0387(3) 0.1614(2) 0.065(2) 1.000 . Uani d ?
C(21) -0.0655(5) -0.0316(4) 0.1412(3) 0.090(3) 1.000 . Uani d ?
C(22) -0.0240(6) -0.0571(4) 0.0964(3) 0.099(3) 1.000 . Uani d ?
C(23) 0.0371(5) -0.0118(4) 0.0705(2) 0.078(2) 1.000 . Uani d ?
C(24) 0.0593(4) 0.0599(3) 0.0895(2) 0.056(2) 1.000 . Uani d ?
C(25) -0.0951(5) 0.0653(4) 0.2091(2) 0.087(3) 1.000 . Uani d ?
C(26) 0.1240(4) 0.1096(4) 0.0594(2) 0.078(2) 1.000 . Uani d ?
H(1) 0.2893 0.3461 0.1063 0.069 1.000 . Uiso c ?
H(2) 0.2402 0.2741 0.0811 0.069 1.000 . Uiso c ?
H(3) -0.2131 0.3865 0.1234 0.065 1.000 . Uiso c ?
H(4) -0.1776 0.3700 0.1807 0.065 1.000 . Uiso c ?
H(5) 0.1870 0.4929 0.1188 0.102 1.000 . Uiso c ?
H(6) 0.2266 0.4779 0.0623 0.102 1.000 . Uiso c ?
H(7) 0.1220 0.5064 0.0697 0.102 1.000 . Uiso c ?
H(8) 0.0501 0.3776 0.0078 0.091 1.000 . Uiso c ?
H(9) 0.1571 0.3573 -0.0018 0.091 1.000 . Uiso c ?
H(10) 0.0870 0.2941 0.0187 0.091 1.000 . Uiso c ?
H(11) -0.0361 0.4669 0.2160 0.091 1.000 . Uiso c ?
H(12) 0.0177 0.5212 0.1769 0.091 1.000 . Uiso c ?
H(13) -0.0929 0.5264 0.1821 0.091 1.000 . Uiso c ?
H(14) -0.0186 0.5043 0.0609 0.089 1.000 . Uiso c ?
H(15) -0.0872 0.4392 0.0416 0.089 1.000 . Uiso c ?
H(16) -0.1271 0.5084 0.0742 0.089 1.000 . Uiso c ?
H(17) 0.2706 0.3151 0.2499 0.080 1.000 . Uiso c ?
H(18) 0.2579 0.1536 0.1450 0.097 1.000 . Uiso c ?
H(19) 0.2516 0.4421 0.2455 0.092 1.000 . Uiso c ?
H(20) 0.2367 0.4380 0.1846 0.092 1.000 . Uiso c ?
H(21) 0.1611 0.4019 0.2225 0.092 1.000 . Uiso c ?
H(22) 0.4141 0.3009 0.2101 0.157 1.000 . Uiso c ?
H(23) 0.3944 0.3750 0.1768 0.157 1.000 . Uiso c ?
H(24) 0.4052 0.3810 0.2379 0.157 1.000 . Uiso c ?
H(25) 0.2351 0.1418 0.2289 0.158 1.000 . Uiso c ?
H(26) 0.3167 0.0906 0.2059 0.158 1.000 . Uiso c ?
H(27) 0.3414 0.1649 0.2380 0.158 1.000 . Uiso c ?
H(28) 0.4059 0.1372 0.1290 0.105 1.000 . Uiso c ?
H(29) 0.3748 0.2159 0.1044 0.105 1.000 . Uiso c ?
H(30) 0.4332 0.2145 0.1568 0.105 1.000 . Uiso c ?
H(31) -0.0861 0.3038 0.0495 0.078 1.000 . Uiso c ?
H(32) -0.2439 0.2087 0.1850 0.083 1.000 . Uiso c ?
H(33) -0.1643 0.1604 0.0344 0.104 1.000 . Uiso c ?
H(34) -0.0951 0.2034 -0.0038 0.104 1.000 . Uiso c ?
H(35) -0.0584 0.1741 0.0508 0.104 1.000 . Uiso c ?
H(36) -0.2355 0.3558 0.0441 0.107 1.000 . Uiso c ?
H(37) -0.2038 0.3150 -0.0079 0.107 1.000 . Uiso c ?
H(38) -0.2751 0.2741 0.0302 0.107 1.000 . Uiso c ?
H(39) -0.3105 0.1124 0.1417 0.117 1.000 . Uiso c ?
H(40) -0.2743 0.1447 0.0879 0.117 1.000 . Uiso c ?
H(41) -0.2016 0.1127 0.1291 0.117 1.000 . Uiso c ?
H(42) -0.3371 0.3099 0.1591 0.128 1.000 . Uiso c ?
H(43) -0.3587 0.2664 0.1066 0.128 1.000 . Uiso c ?
H(44) -0.3929 0.2320 0.1602 0.128 1.000 . Uiso c ?
H(45) -0.1105 -0.0638 0.1589 0.109 1.000 . Uiso c ?
H(46) -0.0383 -0.1075 0.0832 0.119 1.000 . Uiso c ?
H(47) 0.0654 -0.0295 0.0384 0.094 1.000 . Uiso c ?
H(48) -0.0844 0.1194 0.2138 0.104 1.000 . Uiso c ?
H(49) -0.1618 0.0559 0.2053 0.104 1.000 . Uiso c ?
H(50) -0.0716 0.0379 0.2392 0.104 1.000 . Uiso c ?
H(51) 0.0938 0.1582 0.0528 0.094 1.000 . Uiso c ?
H(52) 0.1811 0.1178 0.0791 0.094 1.000 . Uiso c ?
H(53) 0.1391 0.0854 0.0265 0.094 1.000 . Uiso c ?

loop_
_atom_type_symbol
_atom_type_oxidation_number
_atom_type_number_in_cell
_atom_type_scat_dispersion_real
_atom_type_scat_dispersion_imag
_atom_type_scat_source
C 0 208 0.018 0.009
;International Tables for Crystallography
(1992, Vol. C, Tables 4.2.6.8 and 6.1.1.1)
;
H 0 424 0.000 0.000
;International Tables for Crystallography
(1992, Vol. C, Table 6.1.1.2)
;
N 0 16 0.031 0.018
;International Tables for Crystallography
(1992, Vol. C, Tables 4.2.6.8 and 6.1.1.1)
;
P 0 16 0.295 0.434
;International Tables for Crystallography
(1992, Vol. C, Tables 4.2.6.8 and 6.1.1.1)
;
Si 0 16 0.254 0.330
;International Tables for Crystallography
(1992, Vol. C, Tables 4.2.6.8 and 6.1.1.1)
;
O 0 8 0.049 0.032
;International Tables for Crystallography
(1992, Vol. C, Tables 4.2.6.8 and 6.1.1.1)
;
Zr 0 8 -0.186 2.245
;International Tables for Crystallography
(1992, Vol. C, Tables 4.2.6.8 and 6.1.1.1)
;

loop_
_geom_angle_atom_site_label_1
_geom_angle_atom_site_label_2
_geom_angle_atom_site_label_3
_geom_angle
_geom_angle_site_symmetry_1
_geom_angle_site_symmetry_2
_geom_angle_site_symmetry_3
_geom_angle_publ_flag
P(1) Zr(1) P(2) 145.54(4) . . . yes
P(1) Zr(1) O(1) 87.62(10) . . . yes
P(1) Zr(1) N(1) 79.36(10) . . . yes
P(1) Zr(1) N(2) 128.10(10) . . . yes
P(1) Zr(1) N(2) 85.10(10) . . 4 yes
P(2) Zr(1) O(1) 88.14(10) . . . yes
P(2) Zr(1) N(1) 74.49(10) . . . yes
P(2) Zr(1) N(2) 82.89(10) . . . yes
P(2) Zr(1) N(2) 126.19(10) . . 4 yes
O(1) Zr(1) N(1) 123.00(14) . . . yes
O(1) Zr(1) N(2) 119.83(14) . . . yes
O(1) Zr(1) N(2) 119.09(14) . . 4 yes
N(1) Zr(1) N(2) 111.37(14) . . . yes
N(1) Zr(1) N(2) 114.73(14) . . 4 yes
N(2) Zr(1) N(2) 43.6(2) . . 4 yes
Zr(1) P(1) C(1) 101.3(2) . . . yes
Zr(1) P(1) C(7) 115.1(2) . . . yes
Zr(1) P(1) C(8) 120.1(2) . . . yes
C(1) P(1) C(7) 106.3(3) . . . yes
C(1) P(1) C(8) 104.9(3) . . . yes
C(7) P(1) C(8) 107.6(3) . . . yes
Zr(1) P(2) C(2) 93.3(2) . . . yes
Zr(1) P(2) C(13) 115.8(2) . . . yes
Zr(1) P(2) C(14) 124.4(2) . . . yes
C(2) P(2) C(13) 102.3(2) . . . yes
C(2) P(2) C(14) 106.5(3) . . . yes
C(13) P(2) C(14) 109.9(3) . . . yes
N(1) Si(1) C(1) 110.3(2) . . . yes
N(1) Si(1) C(3) 115.4(2) . . . yes
N(1) Si(1) C(4) 112.3(2) . . . yes
C(1) Si(1) C(3) 107.7(3) . . . yes
C(1) Si(1) C(4) 105.4(2) . . . yes
C(3) Si(1) C(4) 105.1(3) . . . yes
N(1) Si(2) C(2) 108.2(2) . . . yes
N(1) Si(2) C(5) 112.4(2) . . . yes
N(1) Si(2) C(6) 115.4(2) . . . yes
C(2) Si(2) C(5) 107.7(3) . . . yes
C(2) Si(2) C(6) 106.3(3) . . . yes
C(5) Si(2) C(6) 106.4(3) . . . yes
Zr(1) O(1) C(19) 161.5(4) . . . yes
Zr(1) N(1) Si(1) 123.9(2) . . . yes
Zr(1) N(1) Si(2) 116.4(2) . . . yes
Si(1) N(1) Si(2) 119.7(2) . . . yes
Zr(1) N(2) Zr(1) 130.7(2) . . 4 yes
Zr(1) N(2) N(2) 69.9(2) . . 4 yes
Zr(1) N(2) N(2) 66.5(2) 4 . 4 yes
P(1) C(1) Si(1) 113.8(3) . . . yes
P(1) C(1) H(1) 108.4 . . . no
P(1) C(1) H(2) 108.4 . . . no
Si(1) C(1) H(1) 108.4 . . . no
Si(1) C(1) H(2) 108.4 . . . no
H(1) C(1) H(2) 109.5 . . . no
P(2) C(2) Si(2) 110.0(3) . . . yes
P(2) C(2) H(3) 109.3 . . . no
P(2) C(2) H(4) 109.3 . . . no
Si(2) C(2) H(3) 109.3 . . . no
Si(2) C(2) H(4) 109.3 . . . no
H(3) C(2) H(4) 109.5 . . . no
Si(1) C(3) H(5) 109.5 . . . no
Si(1) C(3) H(6) 109.5 . . . no
Si(1) C(3) H(7) 109.5 . . . no
H(5) C(3) H(6) 109.5 . . . no
H(5) C(3) H(7) 109.5 . . . no
H(6) C(3) H(7) 109.5 . . . no
Si(1) C(4) H(8) 109.5 . . . no
Si(1) C(4) H(9) 109.5 . . . no
Si(1) C(4) H(10) 109.5 . . . no
H(8) C(4) H(9) 109.5 . . . no
H(8) C(4) H(10) 109.5 . . . no
H(9) C(4) H(10) 109.5 . . . no
Si(2) C(5) H(11) 109.5 . . . no
Si(2) C(5) H(12) 109.5 . . . no
Si(2) C(5) H(13) 109.5 . . . no
H(11) C(5) H(12) 109.5 . . . no
H(11) C(5) H(13) 109.5 . . . no
H(12) C(5) H(13) 109.5 . . . no
Si(2) C(6) H(14) 109.5 . . . no
Si(2) C(6) H(15) 109.5 . . . no
Si(2) C(6) H(16) 109.5 . . . no
H(14) C(6) H(15) 109.5 . . . no
H(14) C(6) H(16) 109.5 . . . no
H(15) C(6) H(16) 109.5 . . . no
P(1) C(7) C(9) 110.8(4) . . . yes
P(1) C(7) C(10) 116.7(5) . . . yes
P(1) C(7) H(17) 105.8 . . . no
C(9) C(7) C(10) 111.1(6) . . . yes
C(9) C(7) H(17) 105.8 . . . no
C(10) C(7) H(17) 105.8 . . . no
P(1) C(8) C(11) 114.5(5) . . . yes
P(1) C(8) C(12) 118.6(5) . . . yes
P(1) C(8) H(18) 100.8 . . . no
C(11) C(8) C(12) 116.6(6) . . . yes
C(11) C(8) H(18) 100.8 . . . no
C(12) C(8) H(18) 100.8 . . . no
C(7) C(9) H(19) 109.5 . . . no
C(7) C(9) H(20) 109.5 . . . no
C(7) C(9) H(21) 109.5 . . . no
H(19) C(9) H(20) 109.5 . . . no
H(19) C(9) H(21) 109.5 . . . no
H(20) C(9) H(21) 109.5 . . . no
C(7) C(10) H(22) 109.5 . . . no
C(7) C(10) H(23) 109.5 . . . no
C(7) C(10) H(24) 109.5 . . . no
H(22) C(10) H(23) 109.5 . . . no
H(22) C(10) H(24) 109.5 . . . no
H(23) C(10) H(24) 109.5 . . . no
C(8) C(11) H(25) 109.5 . . . no
C(8) C(11) H(26) 109.5 . . . no
C(8) C(11) H(27) 109.5 . . . no
H(25) C(11) H(26) 109.5 . . . no
H(25) C(11) H(27) 109.5 . . . no
H(26) C(11) H(27) 109.5 . . . no
C(8) C(12) H(28) 109.5 . . . no
C(8) C(12) H(29) 109.5 . . . no
C(8) C(12) H(30) 109.5 . . . no
H(28) C(12) H(29) 109.5 . . . no
H(28) C(12) H(30) 109.5 . . . no
H(29) C(12) H(30) 109.5 . . . no
P(2) C(13) C(15) 113.7(4) . . . yes
P(2) C(13) C(16) 117.3(4) . . . yes
P(2) C(13) H(31) 104.3 . . . no
C(15) C(13) C(16) 111.3(5) . . . yes
C(15) C(13) H(31) 104.3 . . . no
C(16) C(13) H(31) 104.3 . . . no
P(2) C(14) C(17) 112.9(5) . . . yes
P(2) C(14) C(18) 116.7(4) . . . yes
P(2) C(14) H(32) 105.2 . . . no
C(17) C(14) C(18) 110.5(5) . . . yes
C(17) C(14) H(32) 105.2 . . . no
C(18) C(14) H(32) 105.2 . . . no
C(13) C(15) H(33) 109.5 . . . no
C(13) C(15) H(34) 109.5 . . . no
C(13) C(15) H(35) 109.5 . . . no
H(33) C(15) H(34) 109.5 . . . no
H(33) C(15) H(35) 109.5 . . . no
H(34) C(15) H(35) 109.5 . . . no
C(13) C(16) H(36) 109.5 . . . no
C(13) C(16) H(37) 109.5 . . . no
C(13) C(16) H(38) 109.5 . . . no
H(36) C(16) H(37) 109.5 . . . no
H(36) C(16) H(38) 109.5 . . . no
H(37) C(16) H(38) 109.5 . . . no
C(14) C(17) H(39) 109.5 . . . no
C(14) C(17) H(40) 109.5 . . . no
C(14) C(17) H(41) 109.5 . . . no
H(39) C(17) H(40) 109.5 . . . no
H(39) C(17) H(41) 109.5 . . . no
H(40) C(17) H(41) 109.5 . . . no
C(14) C(18) H(42) 109.5 . . . no
C(14) C(18) H(43) 109.5 . . . no
C(14) C(18) H(44) 109.5 . . . no
H(42) C(18) H(43) 109.5 . . . no
H(42) C(18) H(44) 109.5 . . . no
H(43) C(18) H(44) 109.5 . . . no
O(1) C(19) C(20) 120.1(5) . . . yes
O(1) C(19) C(24) 119.8(5) . . . yes
C(20) C(19) C(24) 120.1(5) . . . yes
C(19) C(20) C(21) 118.7(6) . . . yes
C(19) C(20) C(25) 122.0(6) . . . yes
C(21) C(20) C(25) 119.3(6) . . . yes
C(20) C(21) C(22) 121.4(7) . . . yes
C(20) C(21) H(45) 119.3 . . . no
C(22) C(21) H(45) 119.3 . . . no
C(21) C(22) C(23) 119.9(6) . . . yes
C(21) C(22) H(46) 120.0 . . . no
C(23) C(22) H(46) 120.0 . . . no
C(22) C(23) C(24) 120.4(6) . . . yes
C(22) C(23) H(47) 119.8 . . . no
C(24) C(23) H(47) 119.8 . . . no
C(19) C(24) C(23) 119.5(6) . . . yes
C(19) C(24) C(26) 121.1(5) . . . yes
C(23) C(24) C(26) 119.5(6) . . . yes
C(20) C(25) H(48) 109.5 . . . no
C(20) C(25) H(49) 109.5 . . . no
C(20) C(25) H(50) 109.5 . . . no
H(48) C(25) H(49) 109.5 . . . no
H(48) C(25) H(50) 109.5 . . . no
H(49) C(25) H(50) 109.5 . . . no
C(24) C(26) H(51) 109.5 . . . no
C(24) C(26) H(52) 109.5 . . . no
C(24) C(26) H(53) 109.5 . . . no
H(51) C(26) H(52) 109.5 . . . no
H(51) C(26) H(53) 109.5 . . . no
H(52) C(26) H(53) 109.5 . . . no

loop_
_geom_bond_atom_site_label_1
_geom_bond_atom_site_label_2
_geom_bond_distance
_geom_bond_site_symmetry_1
_geom_bond_site_symmetry_2
_geom_bond_publ_flag
Zr(1) P(1) 2.8183(14) . . yes
Zr(1) P(2) 2.8463(13) . . yes
Zr(1) O(1) 2.020(3) . . yes
Zr(1) N(1) 2.211(3) . . yes
Zr(1) N(2) 2.034(4) . . yes
Zr(1) N(2) 2.082(4) . 4 yes
P(1) C(1) 1.824(5) . . yes
P(1) C(7) 1.848(6) . . yes
P(1) C(8) 1.851(6) . . yes
P(2) C(2) 1.813(5) . . yes
P(2) C(13) 1.844(5) . . yes
P(2) C(14) 1.852(6) . . yes
Si(1) N(1) 1.718(4) . . yes
Si(1) C(1) 1.890(5) . . yes
Si(1) C(3) 1.878(6) . . yes
Si(1) C(4) 1.870(6) . . yes
Si(2) N(1) 1.720(4) . . yes
Si(2) C(2) 1.887(5) . . yes
Si(2) C(5) 1.861(6) . . yes
Si(2) C(6) 1.881(5) . . yes
O(1) C(19) 1.331(6) . . yes
N(2) N(2) 1.528(7) . 4 yes
C(1) H(1) 0.98 . . no
C(1) H(2) 0.98 . . no
C(2) H(3) 0.98 . . no
C(2) H(4) 0.98 . . no
C(3) H(5) 0.98 . . no
C(3) H(6) 0.98 . . no
C(3) H(7) 0.98 . . no
C(4) H(8) 0.98 . . no
C(4) H(9) 0.98 . . no
C(4) H(10) 0.98 . . no
C(5) H(11) 0.98 . . no
C(5) H(12) 0.98 . . no
C(5) H(13) 0.98 . . no
C(6) H(14) 0.98 . . no
C(6) H(15) 0.98 . . no
C(6) H(16) 0.98 . . no
C(7) C(9) 1.503(8) . . yes
C(7) C(10) 1.513(8) . . yes
C(7) H(17) 0.98 . . no
C(8) C(11) 1.436(8) . . yes
C(8) C(12) 1.509(8) . . yes
C(8) H(18) 0.98 . . no
C(9) H(19) 0.98 . . no
C(9) H(20) 0.98 . . no
C(9) H(21) 0.98 . . no
C(10) H(22) 0.98 . . no
C(10) H(23) 0.98 . . no
C(10) H(24) 0.98 . . no
C(11) H(25) 0.98 . . no
C(11) H(26) 0.98 . . no
C(11) H(27) 0.98 . . no
C(12) H(28) 0.98 . . no
C(12) H(29) 0.98 . . no
C(12) H(30) 0.98 . . no
C(13) C(15) 1.530(8) . . yes
C(13) C(16) 1.536(7) . . yes
C(13) H(31) 0.98 . . no
C(14) C(17) 1.508(8) . . yes
C(14) C(18) 1.526(8) . . yes
C(14) H(32) 0.98 . . no
C(15) H(33) 0.98 . . no
C(15) H(34) 0.98 . . no
C(15) H(35) 0.98 . . no
C(16) H(36) 0.98 . . no
C(16) H(37) 0.98 . . no
C(16) H(38) 0.98 . . no
C(17) H(39) 0.98 . . no
C(17) H(40) 0.98 . . no
C(17) H(41) 0.98 . . no
C(18) H(42) 0.98 . . no
C(18) H(43) 0.98 . . no
C(18) H(44) 0.98 . . no
C(19) C(20) 1.402(7) . . yes
C(19) C(24) 1.396(7) . . yes
C(20) C(21) 1.387(8) . . yes
C(20) C(25) 1.512(8) . . yes
C(21) C(22) 1.385(9) . . yes
C(21) H(45) 0.98 . . no
C(22) C(23) 1.368(9) . . yes
C(22) H(46) 0.98 . . no
C(23) C(24) 1.402(7) . . yes
C(23) H(47) 0.98 . . no
C(24) C(26) 1.502(7) . . yes
C(25) H(48) 0.98 . . no
C(25) H(49) 0.98 . . no
C(25) H(50) 0.98 . . no
C(26) H(51) 0.98 . . no
C(26) H(52) 0.98 . . no
C(26) H(53) 0.98 . . no

loop_
_geom_contact_atom_site_label_1
_geom_contact_atom_site_label_2
_geom_contact_distance
_geom_contact_site_symmetry_1
_geom_contact_site_symmetry_2
_geom_contact_publ_flag
C(16) C(26) 3.515(8) . 3_455 no
C(22) H(23) 3.0493 . 7_545 no
H(2) H(37) 2.6036 . 3 no
H(9) H(40) 2.4465 . 3 no
H(9) H(38) 2.6337 . 3 no
H(10) H(38) 2.6480 . 3 no
H(12) H(28) 2.6446 . 7 no
H(13) H(39) 2.3143 . 7_455 no
H(30) H(44) 2.5219 . 1_655 no
H(42) H(45) 2.3646 . 7_455 no

loop_
_geom_torsion_atom_site_label_1
_geom_torsion_atom_site_label_2
_geom_torsion_atom_site_label_3
_geom_torsion_atom_site_label_4
_geom_torsion_site_symmetry_1
_geom_torsion_site_symmetry_2
_geom_torsion_site_symmetry_3
_geom_torsion_site_symmetry_4
_geom_torsion
_geom_torsion_publ_flag
Zr(1) P(1) C(1) Si(1) . . . . 28.4(3) no
Zr(1) P(1) C(7) C(9) . . . . -47.7(5) no
Zr(1) P(1) C(7) C(10) . . . . -176.2(5) no
Zr(1) P(1) C(8) C(11) . . . . -66.6(6) no
Zr(1) P(1) C(8) C(12) . . . . 149.4(4) no
Zr(1) P(2) C(2) Si(2) . . . . 47.2(2) no
Zr(1) P(2) C(13) C(15) . . . . 72.6(5) no
Zr(1) P(2) C(13) C(16) . . . . -155.2(4) no
Zr(1) P(2) C(14) C(17) . . . . -89.7(4) no
Zr(1) P(2) C(14) C(18) . . . . 140.7(4) no
Zr(1) O(1) C(19) C(20) . . . . -57.4(13) no
Zr(1) O(1) C(19) C(24) . . . . 121.3(10) no
Zr(1) N(1) Si(1) C(1) . . . . -17.1(3) no
Zr(1) N(1) Si(1) C(3) . . . . -139.4(3) no
Zr(1) N(1) Si(1) C(4) . . . . 100.1(3) no
Zr(1) N(1) Si(2) C(2) . . . . -32.3(3) no
Zr(1) N(1) Si(2) C(5) . . . . 86.4(3) no
Zr(1) N(1) Si(2) C(6) . . . . -151.2(2) no
Zr(1) N(2) Zr(1) P(1) . . 4 4 -158.6(2) no
Zr(1) N(2) Zr(1) P(2) . . 4 4 37.1(3) no
Zr(1) N(2) Zr(1) O(1) . . 4 4 -74.0(3) no
Zr(1) N(2) Zr(1) N(1) . . 4 4 125.5(2) no
Zr(1) N(2) Zr(1) N(2) . . 4 4 29.9(3) no
Zr(1) N(2) N(2) Zr(1) . . 4 4 -156.2(2) no
Zr(1) N(2) Zr(1) P(1) . 4 4 4 -39.9(3) no
Zr(1) N(2) Zr(1) P(2) . 4 4 4 156.7(2) no
Zr(1) N(2) Zr(1) O(1) . 4 4 4 73.0(3) no
Zr(1) N(2) Zr(1) N(1) . 4 4 4 -133.1(2) no
Zr(1) N(2) Zr(1) N(2) . 4 4 . -29.2(3) no
Zr(1) N(2) N(2) Zr(1) . 4 . 4 156.2(2) no
P(1) Zr(1) P(2) C(2) . . . . -93.2(2) no
P(1) Zr(1) P(2) C(13) . . . . 12.2(2) no
P(1) Zr(1) P(2) C(14) . . . . 154.3(2) no
P(1) Zr(1) O(1) C(19) . . . . -166.5(11) no
P(1) Zr(1) N(1) Si(1) . . . . 27.1(2) no
P(1) Zr(1) N(1) Si(2) . . . . -154.3(2) no
P(1) Zr(1) N(2) N(2) . . . 4 -10.76(9) no
P(1) Zr(1) N(2) N(2) . . 4 . 171.52(7) no
P(1) C(1) Si(1) N(1) . . . . -13.5(4) no
P(1) C(1) Si(1) C(3) . . . . 113.3(3) no
P(1) C(1) Si(1) C(4) . . . . -134.9(3) no
P(2) Zr(1) P(1) C(1) . . . . 12.1(2) no
P(2) Zr(1) P(1) C(7) . . . . 126.3(2) no
P(2) Zr(1) P(1) C(8) . . . . -102.7(3) no
P(2) Zr(1) O(1) C(19) . . . . -20.7(11) no
P(2) Zr(1) N(1) Si(1) . . . . -130.2(2) no
P(2) Zr(1) N(1) Si(2) . . . . 48.3(2) no
P(2) Zr(1) N(2) N(2) . . . 4 -174.13(6) no
P(2) Zr(1) N(2) N(2) . . 4 . 7.22(8) no
P(2) C(2) Si(2) N(1) . . . . -20.7(3) no
P(2) C(2) Si(2) C(5) . . . . -142.5(3) no
P(2) C(2) Si(2) C(6) . . . . 103.8(3) no
Si(1) N(1) Zr(1) O(1) . . . . -53.0(3) no
Si(1) N(1) Zr(1) N(2) . . . . 154.0(2) no
Si(1) N(1) Zr(1) N(2) . . . 4 106.6(2) no
Si(1) N(1) Si(2) C(2) . . . . 146.3(2) no
Si(1) N(1) Si(2) C(5) . . . . -94.9(3) no
Si(1) N(1) Si(2) C(6) . . . . 27.4(4) no
Si(1) C(1) P(1) C(7) . . . . -92.2(3) no
Si(1) C(1) P(1) C(8) . . . . 154.0(3) no
Si(2) N(1) Zr(1) O(1) . . . . 125.6(2) no
Si(2) N(1) Zr(1) N(2) . . . . -27.4(2) no
Si(2) N(1) Zr(1) N(2) . . . 4 -74.8(2) no
Si(2) N(1) Si(1) C(1) . . . . 164.4(2) no
Si(2) N(1) Si(1) C(3) . . . . 42.0(4) no
Si(2) N(1) Si(1) C(4) . . . . -78.4(3) no
Si(2) C(2) P(2) C(13) . . . . -70.1(3) no
Si(2) C(2) P(2) C(14) . . . . 174.5(3) no
O(1) Zr(1) P(1) C(1) . . . . 95.4(2) no
O(1) Zr(1) P(1) C(7) . . . . -150.5(2) no
O(1) Zr(1) P(1) C(8) . . . . -19.4(3) no
O(1) Zr(1) P(2) C(2) . . . . -176.3(2) no
O(1) Zr(1) P(2) C(13) . . . . -70.9(2) no
O(1) Zr(1) P(2) C(14) . . . . 71.2(3) no
O(1) Zr(1) N(2) N(2) . . . 4 102.13(14) no
O(1) Zr(1) N(2) N(2) . . 4 . -103.95(13) no
O(1) C(19) C(20) C(21) . . . . -180.0(5) no
O(1) C(19) C(20) C(25) . . . . 3.2(8) no
O(1) C(19) C(24) C(23) . . . . 179.4(5) no
O(1) C(19) C(24) C(26) . . . . -2.1(8) no
N(1) Zr(1) P(1) C(1) . . . . -28.9(2) no
N(1) Zr(1) P(1) C(7) . . . . 85.3(2) no
N(1) Zr(1) P(1) C(8) . . . . -143.7(3) no
N(1) Zr(1) P(2) C(2) . . . . -51.2(2) no
N(1) Zr(1) P(2) C(13) . . . . 54.2(2) no
N(1) Zr(1) P(2) C(14) . . . . -163.8(3) no
N(1) Zr(1) O(1) C(19) . . . . -90.8(11) no
N(1) Zr(1) N(2) N(2) . . . 4 -103.90(13) no
N(1) Zr(1) N(2) N(2) . . 4 . 95.62(15) no
N(2) Zr(1) P(1) C(1) . . . . -137.8(2) no
N(2) Zr(1) P(1) C(7) . . . . -23.6(3) no
N(2) Zr(1) P(1) C(8) . . . . 107.4(3) no
N(2) Zr(1) P(2) C(2) . . . . 63.4(2) no
N(2) Zr(1) P(2) C(13) . . . . 168.7(2) no
N(2) Zr(1) P(2) C(14) . . . . -49.2(3) no
N(2) Zr(1) O(1) C(19) . . . . 60.0(11) no
N(2) Zr(1) N(2) Zr(1) . . 4 4 29.9(3) no
N(2) Zr(1) P(1) C(1) . 4 4 4 -145.2(2) no
N(2) Zr(1) P(1) C(7) . 4 4 4 -31.0(2) no
N(2) Zr(1) P(1) C(8) . 4 4 4 100.0(3) no
N(2) Zr(1) P(2) C(2) . 4 4 4 58.4(2) no
N(2) Zr(1) P(2) C(13) . 4 4 4 163.7(2) no
N(2) Zr(1) P(2) C(14) . 4 4 4 -54.2(3) no
N(2) Zr(1) O(1) C(19) . 4 4 4 110.5(10) no
N(2) Zr(1) N(2) Zr(1) . 4 4 . -29.2(3) no
C(1) P(1) C(7) C(9) . . . . 63.5(5) no
C(1) P(1) C(7) C(10) . . . . -65.0(6) no
C(1) P(1) C(8) C(11) . . . . -179.5(6) no
C(1) P(1) C(8) C(12) . . . . 36.5(6) no
C(2) P(2) C(13) C(15) . . . . 172.4(4) no
C(2) P(2) C(13) C(16) . . . . -55.4(5) no
C(2) P(2) C(14) C(17) . . . . 164.4(4) no
C(2) P(2) C(14) C(18) . . . . 34.8(5) no
C(7) P(1) C(8) C(11) . . . . 67.6(6) no
C(7) P(1) C(8) C(12) . . . . -76.4(6) no
C(8) P(1) C(7) C(9) . . . . 175.5(4) no
C(8) P(1) C(7) C(10) . . . . 47.0(6) no
C(13) P(2) C(14) C(17) . . . . 54.3(5) no
C(13) P(2) C(14) C(18) . . . . -75.4(5) no
C(14) P(2) C(13) C(15) . . . . -74.8(5) no
C(14) P(2) C(13) C(16) . . . . 57.5(5) no
C(19) C(20) C(21) C(22) . . . . 0.5(11) no
C(19) C(24) C(23) C(22) . . . . 0.6(10) no
C(20) C(19) C(24) C(23) . . . . -1.9(8) no
C(20) C(19) C(24) C(26) . . . . 176.5(5) no
C(20) C(21) C(22) C(23) . . . . -1.8(12) no
C(21) C(20) C(19) C(24) . . . . 1.4(9) no
C(21) C(22) C(23) C(24) . . . . 1.2(12) no
C(22) C(21) C(20) C(25) . . . . 177.3(7) no
C(22) C(23) C(24) C(26) . . . . -177.9(6) no
C(24) C(19) C(20) C(25) . . . . -175.4(5) no
